data_4030417
loop_
_publ_author_name
'Olbrich, Martin'
'Mayer, Peter'
'Trauner, Dirk'

_publ_section_title
;
 Synthetic Studies toward Polytwistane Hydrocarbon Nanorods.
;
_journal_issue 4
_journal_name_full 'The Journal of organic chemistry'
_journal_page_first 2042
_journal_page_last 2055
_journal_paper_doi 10.1021/jo502618g
_journal_volume 80
_journal_year 2015
_chemical_formula_moiety 'C17 H18 N4 O4'
_chemical_formula_sum 'C17 H18 N4 O4'
_chemical_formula_weight 342.349
_space_group_IT_number 14
_symmetry_cell_setting monoclinic
_symmetry_Int_Tables_number 14
_symmetry_space_group_name_Hall '-P 2ybc'
_symmetry_space_group_name_H-M 'P 1 21/c 1'
_atom_sites_solution_hydrogens geom
_atom_sites_solution_primary direct
_atom_sites_solution_secondary difmap
_audit_block_code C17H18N4O4_qn154_trauner
_audit_creation_date 01-Jun-12
_audit_creation_method 'form98_non/compatible with shelxl97-2'
_audit_update_record 13-Jun-12
_cell_angle_alpha 90.00
_cell_angle_beta 110.904(2)
_cell_angle_gamma 90.00
_cell_formula_units_Z 4
_cell_length_a 10.5480(5)
_cell_length_b 20.8588(10)
_cell_length_c 7.6700(3)
_cell_measurement_reflns_used 5523
_cell_measurement_temperature 200(2)
_cell_measurement_theta_max 25.350
_cell_measurement_theta_min 3.134
_cell_volume 1576.47(12)
_computing_cell_refinement 'HKL Scalepack (Otwinowski & Minor 1997)'
_computing_data_collection 'Collect (Bruker AXS BV, 1997-2004)'
_computing_data_reduction 'HKL Denzo and Scalepack (Otwinowski & Minor 1997)'
_computing_structure_refinement
;
Sheldrick, G. M. (2008).
<i>Acta Cryst.</i> A<b>64</b>, 112--122.
;
_computing_structure_solution
;
A. Altomare, M. C. Burla, M. Camalli, G. L. Cascarano, C. Giacovazzo, A.
Guagliardi, A. G. G. Moliterni, G. Polidori, R. Spagna: SIR97: a new tool for
crystal structure determination and refinement; J. Appl. Crystallogr. 1999,
32, 115-119.
;
_diffrn_ambient_temperature 200(2)
_diffrn_detector_area_resol_mean 9
_diffrn_measured_fraction_theta_full 0.988
_diffrn_measured_fraction_theta_max 0.988
_diffrn_measurement_device '95mm CCD camera on \k-goniostat'
_diffrn_measurement_device_type KappaCCD
_diffrn_measurement_method 'CCD; rotation images'
_diffrn_orient_matrix_type 'by Bruker AXS Collect from scalepack cell'
_diffrn_orient_matrix_UB_11 -0.0585521
_diffrn_orient_matrix_UB_12 0.0232062
_diffrn_orient_matrix_UB_13 -0.0879926
_diffrn_orient_matrix_UB_21 -0.1219447
_diffrn_orient_matrix_UB_22 -0.0213173
_diffrn_orient_matrix_UB_23 -0.0129549
_diffrn_orient_matrix_UB_31 -0.0343409
_diffrn_orient_matrix_UB_32 0.0361306
_diffrn_orient_matrix_UB_33 0.0488729
_diffrn_radiation_collimation 0.20
_diffrn_radiation_monochromator 'MONTEL, graded multilayered X-ray optics'
_diffrn_radiation_source 'rotating anode'
_diffrn_radiation_type MoK\a
_diffrn_radiation_wavelength 0.71073
_diffrn_reflns_av_R_equivalents 0.0523
_diffrn_reflns_av_sigmaI/netI 0.0407
_diffrn_reflns_limit_h_max 12
_diffrn_reflns_limit_h_min -12
_diffrn_reflns_limit_k_max 24
_diffrn_reflns_limit_k_min -25
_diffrn_reflns_limit_l_max 9
_diffrn_reflns_limit_l_min -8
_diffrn_reflns_number 10564
_diffrn_reflns_theta_full 25.46
_diffrn_reflns_theta_max 25.46
_diffrn_reflns_theta_min 3.45
_diffrn_source_current 55.00
_diffrn_source_power 3.025
_diffrn_source_type 'FR 591 generator'
_diffrn_source_voltage 55.00
_exptl_absorpt_coefficient_mu 0.105
_exptl_absorpt_correction_type none
_exptl_crystal_colour orange
_exptl_crystal_density_diffrn 1.44244(11)
_exptl_crystal_density_method 'not measured'
_exptl_crystal_description platelet
_exptl_crystal_F_000 720
_exptl_crystal_size_max 0.34
_exptl_crystal_size_mid 0.29
_exptl_crystal_size_min 0.07
_refine_diff_density_max 1.127
_refine_diff_density_min -0.413
_refine_diff_density_rms 0.068
_refine_ls_extinction_method none
_refine_ls_goodness_of_fit_ref 1.058
_refine_ls_hydrogen_treatment constr
_refine_ls_matrix_type full
_refine_ls_number_parameters 226
_refine_ls_number_reflns 2887
_refine_ls_number_restraints 0
_refine_ls_restrained_S_all 1.058
_refine_ls_R_factor_all 0.1401
_refine_ls_R_factor_gt 0.1035
_refine_ls_shift/su_max 0.000
_refine_ls_shift/su_mean 0.000
_refine_ls_structure_factor_coef Fsqd
_refine_ls_weighting_details 'calc w=1/[\s^2^(Fo^2^)+(0.1190P)^2^+3.9357P] where P=(Fo^2^+2Fc^2^)/3'
_refine_ls_weighting_scheme calc
_refine_ls_wR_factor_gt 0.2705
_refine_ls_wR_factor_ref 0.2965
_reflns_number_gt 1974
_reflns_number_total 2887
_reflns_threshold_expression >2sigma(I)
_cod_data_source_file jo502618g_si_002.cif
_cod_data_source_block compoundS11
_cod_depositor_comments 'Adding full bibliography for 4030407--4030418.cif.'
_cod_original_sg_symbol_H-M 'P 21/c'
_cod_database_code 4030417

loop_
_symmetry_equiv_pos_as_xyz
'x, y, z'
'-x, y+1/2, -z+1/2'
'-x, -y, -z'
'x, -y-1/2, z-1/2'

loop_
_atom_site_label
_atom_site_type_symbol
_atom_site_fract_x
_atom_site_fract_y
_atom_site_fract_z
_atom_site_U_iso_or_equiv
_atom_site_adp_type
_atom_site_occupancy
_atom_site_symmetry_multiplicity
_atom_site_calc_flag
_atom_site_refinement_flags
O1 O -0.2186(4) 0.05676(19) 0.3509(6) 0.0726(12) Uani 1 1 d .
O2 O -0.1005(3) -0.02315(17) 0.3160(5) 0.0583(10) Uani 1 1 d .
O3 O -0.1324(5) 0.26941(19) 0.2277(7) 0.0800(13) Uani 1 1 d .
O4 O 0.0383(5) 0.2927(2) 0.1487(6) 0.0802(13) Uani 1 1 d .
N1 N 0.2241(4) -0.0221(2) 0.1801(5) 0.0536(11) Uani 1 1 d .
N2 N 0.1096(4) -0.0053(2) 0.2180(5) 0.0500(10) Uani 1 1 d .
H2 H 0.0631 -0.0349 0.2509 0.060 Uiso 1 1 calc R
N3 N -0.1245(4) 0.0347(2) 0.3103(5) 0.0522(11) Uani 1 1 d .
N4 N -0.0344(5) 0.2539(2) 0.1889(6) 0.0591(11) Uani 1 1 d .
C1 C 0.2557(5) -0.0816(3) 0.2061(7) 0.0591(14) Uani 1 1 d .
H1 H 0.2045 -0.1089 0.2550 0.071 Uiso 1 1 calc R
C2 C 0.3720(5) -0.1087(3) 0.1609(7) 0.0663(16) Uani 1 1 d .
H2A H 0.3388 -0.1165 0.0232 0.080 Uiso 1 1 calc R
C3 C 0.4287(6) -0.1780(3) 0.2656(10) 0.0755(19) Uani 1 1 d .
H3 H 0.3656 -0.2146 0.2119 0.091 Uiso 1 1 calc R
C4 C 0.4405(5) -0.1612(3) 0.4637(7) 0.0576(13) Uani 1 1 d .
H4 H 0.4019 -0.1861 0.5358 0.069 Uiso 1 1 calc R
C5 C 0.5096(6) -0.1088(3) 0.5235(7) 0.0611(14) Uani 1 1 d .
H5 H 0.5142 -0.0877 0.6354 0.073 Uiso 1 1 calc R
C6 C 0.5810(7) -0.0851(3) 0.3988(9) 0.0779(18) Uani 1 1 d .
H6 H 0.6416 -0.0481 0.4570 0.093 Uiso 1 1 calc R
C7 C 0.6642(6) -0.1430(4) 0.3738(11) 0.100(3) Uani 1 1 d .
H7A H 0.7319 -0.1290 0.3194 0.121 Uiso 1 1 calc R
H7B H 0.7126 -0.1638 0.4954 0.121 Uiso 1 1 calc R
C8 C 0.5680(8) -0.1867(3) 0.2494(12) 0.089(2) Uani 1 1 d .
H8 H 0.5999 -0.2322 0.2668 0.107 Uiso 1 1 calc R
C9 C 0.5547(9) -0.1584(3) 0.0493(9) 0.089(2) Uani 1 1 d .
H9A H 0.6285 -0.1752 0.0109 0.107 Uiso 1 1 calc R
H9B H 0.4666 -0.1711 -0.0457 0.107 Uiso 1 1 calc R
C10 C 0.5635(9) -0.0895(4) 0.0662(11) 0.101(3) Uani 1 1 d .
H10A H 0.5184 -0.0692 -0.0572 0.121 Uiso 1 1 calc R
H10B H 0.6597 -0.0758 0.1153 0.121 Uiso 1 1 calc R
C11 C 0.4898(7) -0.0693(3) 0.2063(10) 0.0783(18) Uani 1 1 d .
H11 H 0.4654 -0.0228 0.1939 0.094 Uiso 1 1 calc R
C12 C 0.0689(4) 0.0568(2) 0.2046(6) 0.0452(11) Uani 1 1 d .
C13 C -0.0417(4) 0.0780(2) 0.2530(6) 0.0439(11) Uani 1 1 d .
C14 C -0.0747(5) 0.1428(2) 0.2483(6) 0.0464(11) Uani 1 1 d .
H14 H -0.1470 0.1566 0.2856 0.056 Uiso 1 1 calc R
C15 C -0.0019(5) 0.1862(2) 0.1894(6) 0.0493(12) Uani 1 1 d .
C16 C 0.1044(5) 0.1668(3) 0.1317(7) 0.0556(13) Uani 1 1 d .
H16 H 0.1523 0.1975 0.0872 0.067 Uiso 1 1 calc R
C17 C 0.1380(5) 0.1036(3) 0.1402(7) 0.0553(13) Uani 1 1 d .
H17 H 0.2103 0.0907 0.1015 0.066 Uiso 1 1 calc R

loop_
_atom_site_aniso_label
_atom_site_aniso_U_11
_atom_site_aniso_U_22
_atom_site_aniso_U_33
_atom_site_aniso_U_23
_atom_site_aniso_U_13
_atom_site_aniso_U_12
O1 0.063(2) 0.075(3) 0.100(3) 0.016(2) 0.053(2) 0.012(2)
O2 0.050(2) 0.050(2) 0.076(2) -0.0011(17) 0.0237(17) -0.0048(16)
O3 0.076(3) 0.059(3) 0.112(4) 0.005(2) 0.042(3) 0.017(2)
O4 0.095(3) 0.057(2) 0.092(3) 0.005(2) 0.037(3) -0.018(2)
N1 0.047(2) 0.073(3) 0.042(2) -0.0058(19) 0.0172(18) 0.007(2)
N2 0.042(2) 0.060(3) 0.052(2) -0.0011(19) 0.0208(18) 0.0076(19)
N3 0.045(2) 0.063(3) 0.049(2) 0.0022(19) 0.0163(18) 0.001(2)
N4 0.060(3) 0.052(3) 0.061(3) -0.001(2) 0.017(2) -0.002(2)
C1 0.060(3) 0.071(4) 0.048(3) 0.009(2) 0.023(2) 0.023(3)
C2 0.051(3) 0.104(5) 0.044(3) 0.013(3) 0.016(2) 0.017(3)
C3 0.073(4) 0.071(4) 0.105(5) -0.038(3) 0.059(4) -0.031(3)
C4 0.062(3) 0.063(3) 0.058(3) 0.012(3) 0.034(3) 0.009(3)
C5 0.072(3) 0.073(4) 0.040(3) -0.005(2) 0.022(2) 0.010(3)
C6 0.112(5) 0.065(4) 0.067(4) -0.023(3) 0.044(4) -0.026(4)
C7 0.053(4) 0.170(8) 0.085(5) -0.050(5) 0.032(3) -0.006(4)
C8 0.100(5) 0.052(3) 0.148(7) -0.013(4) 0.084(5) -0.001(3)
C9 0.151(7) 0.075(4) 0.071(4) 0.009(3) 0.077(5) 0.023(4)
C10 0.125(6) 0.119(6) 0.086(5) -0.014(4) 0.071(5) -0.031(5)
C11 0.104(5) 0.052(3) 0.093(5) 0.004(3) 0.051(4) 0.009(3)
C12 0.039(2) 0.057(3) 0.036(2) -0.0020(19) 0.0093(18) -0.002(2)
C13 0.037(2) 0.054(3) 0.040(2) 0.002(2) 0.0128(18) 0.000(2)
C14 0.039(2) 0.058(3) 0.040(2) -0.002(2) 0.0114(19) 0.002(2)
C15 0.051(3) 0.050(3) 0.044(3) -0.002(2) 0.014(2) -0.002(2)
C16 0.053(3) 0.063(3) 0.054(3) -0.001(2) 0.024(2) -0.006(2)
C17 0.051(3) 0.063(3) 0.058(3) -0.001(2) 0.027(2) 0.001(2)

loop_
_atom_type_symbol
_atom_type_description
_atom_type_scat_dispersion_real
_atom_type_scat_dispersion_imag
_atom_type_scat_source
C C 0.0033 0.0016 'International Tables Vol C Tables 4.2.6.8 and 6.1.1.4'
H H 0.0000 0.0000 'International Tables Vol C Tables 4.2.6.8 and 6.1.1.4'
N N 0.0061 0.0033 'International Tables Vol C Tables 4.2.6.8 and 6.1.1.4'
O O 0.0106 0.0060 'International Tables Vol C Tables 4.2.6.8 and 6.1.1.4'

loop_
_exptl_crystal_face_index_h
_exptl_crystal_face_index_k
_exptl_crystal_face_index_l
_exptl_crystal_face_perp_dist
0 1 16 0.035000
0 -1 -16 0.035000
0 -1 0 0.140000
0 1 0 0.152000
-4 -1 2 0.151000
4 1 -2 0.147000

loop_
_geom_angle_atom_site_label_1
_geom_angle_atom_site_label_2
_geom_angle_atom_site_label_3
_geom_angle
C1 N1 N2 114.2(4)
C12 N2 N1 120.1(4)
C12 N2 H2 119.9
N1 N2 H2 119.9
O2 N3 O1 122.2(4)
O2 N3 C13 119.3(4)
O1 N3 C13 118.5(4)
O3 N4 O4 123.2(5)
O3 N4 C15 118.5(4)
O4 N4 C15 118.2(5)
N1 C1 C2 121.2(5)
N1 C1 H1 119.4
C2 C1 H1 119.4
C11 C2 C1 116.1(6)
C11 C2 C3 104.6(4)
C1 C2 C3 113.6(4)
C11 C2 H2A 107.4
C1 C2 H2A 107.4
C3 C2 H2A 107.4
C4 C3 C8 111.7(6)
C4 C3 C2 99.7(4)
C8 C3 C2 104.8(5)
C4 C3 H3 113.2
C8 C3 H3 113.2
C2 C3 H3 113.2
C5 C4 C3 112.5(5)
C5 C4 H4 123.8
C3 C4 H4 123.8
C4 C5 C6 113.4(5)
C4 C5 H5 123.3
C6 C5 H5 123.3
C11 C6 C5 114.5(6)
C11 C6 C7 104.2(5)
C5 C6 C7 105.1(6)
C11 C6 H6 110.9
C5 C6 H6 110.9
C7 C6 H6 110.9
C8 C7 C6 106.2(5)
C8 C7 H7A 110.5
C6 C7 H7A 110.5
C8 C7 H7B 110.5
C6 C7 H7B 110.5
H7A C7 H7B 108.7
C7 C8 C3 109.9(5)
C7 C8 C9 101.6(6)
C3 C8 C9 106.0(6)
C7 C8 H8 112.9
C3 C8 H8 112.9
C9 C8 H8 112.9
C10 C9 C8 107.5(5)
C10 C9 H9A 110.2
C8 C9 H9A 110.2
C10 C9 H9B 110.2
C8 C9 H9B 110.2
H9A C9 H9B 108.5
C9 C10 C11 107.0(5)
C9 C10 H10A 110.3
C11 C10 H10A 110.3
C9 C10 H10B 110.3
C11 C10 H10B 110.3
H10A C10 H10B 108.6
C2 C11 C6 108.3(5)
C2 C11 C10 106.0(5)
C6 C11 C10 108.3(6)
C2 C11 H11 111.4
C6 C11 H11 111.4
C10 C11 H11 111.4
N2 C12 C17 119.9(4)
N2 C12 C13 123.1(4)
C17 C12 C13 116.9(5)
C14 C13 C12 121.2(4)
C14 C13 N3 116.6(4)
C12 C13 N3 122.3(4)
C15 C14 C13 119.3(4)
C15 C14 H14 120.4
C13 C14 H14 120.4
C14 C15 C16 121.3(5)
C14 C15 N4 119.1(4)
C16 C15 N4 119.6(5)
C17 C16 C15 119.2(5)
C17 C16 H16 120.4
C15 C16 H16 120.4
C16 C17 C12 122.0(5)
C16 C17 H17 119.0
C12 C17 H17 119.0

loop_
_geom_bond_atom_site_label_1
_geom_bond_atom_site_label_2
_geom_bond_distance
O1 N3 1.231(5)
O2 N3 1.230(5)
O3 N4 1.217(6)
O4 N4 1.227(6)
N1 C1 1.281(7)
N1 N2 1.386(5)
N2 C12 1.356(6)
N2 H2 0.8800
N3 C13 1.430(6)
N4 C15 1.452(7)
C1 C2 1.500(7)
C1 H1 0.9500
C2 C11 1.426(9)
C2 C3 1.659(9)
C2 H2A 1.0000
C3 C4 1.521(8)
C3 C8 1.529(8)
C3 H3 1.0000
C4 C5 1.302(8)
C4 H4 0.9500
C5 C6 1.496(8)
C5 H5 0.9500
C6 C11 1.483(10)
C6 C7 1.544(10)
C6 H6 1.0000
C7 C8 1.443(10)
C7 H7A 0.9900
C7 H7B 0.9900
C8 C9 1.603(10)
C8 H8 1.0000
C9 C10 1.442(10)
C9 H9A 0.9900
C9 H9B 0.9900
C10 C11 1.592(9)
C10 H10A 0.9900
C10 H10B 0.9900
C11 H11 1.0000
C12 C17 1.410(7)
C12 C13 1.416(6)
C13 C14 1.393(7)
C14 C15 1.364(7)
C14 H14 0.9500
C15 C16 1.404(7)
C16 C17 1.361(7)
C16 H16 0.9500
C17 H17 0.9500

loop_
_geom_torsion_atom_site_label_1
_geom_torsion_atom_site_label_2
_geom_torsion_atom_site_label_3
_geom_torsion_atom_site_label_4
_geom_torsion
C1 N1 N2 C12 176.9(4)
N2 N1 C1 C2 176.3(4)
N1 C1 C2 C11 39.6(7)
N1 C1 C2 C3 160.9(5)
C11 C2 C3 C4 79.5(5)
C1 C2 C3 C4 -48.0(6)
C11 C2 C3 C8 -36.2(6)
C1 C2 C3 C8 -163.7(5)
C8 C3 C4 C5 58.7(7)
C2 C3 C4 C5 -51.6(6)
C3 C4 C5 C6 -10.6(7)
C4 C5 C6 C11 60.5(7)
C4 C5 C6 C7 -53.2(7)
C11 C6 C7 C8 -46.6(8)
C5 C6 C7 C8 74.1(7)
C6 C7 C8 C3 -27.1(9)
C6 C7 C8 C9 84.8(6)
C4 C3 C8 C7 -34.4(8)
C2 C3 C8 C7 72.7(8)
C4 C3 C8 C9 -143.4(5)
C2 C3 C8 C9 -36.3(6)
C7 C8 C9 C10 -35.9(8)
C3 C8 C9 C10 79.0(7)
C8 C9 C10 C11 -35.8(9)
C1 C2 C11 C6 90.6(6)
C3 C2 C11 C6 -35.4(6)
C1 C2 C11 C10 -153.4(5)
C3 C2 C11 C10 80.6(6)
C5 C6 C11 C2 -28.7(7)
C7 C6 C11 C2 85.5(6)
C5 C6 C11 C10 -143.2(6)
C7 C6 C11 C10 -29.0(7)
C9 C10 C11 C2 -40.4(8)
C9 C10 C11 C6 75.6(8)
N1 N2 C12 C17 4.2(6)
N1 N2 C12 C13 -175.7(4)
N2 C12 C13 C14 175.9(4)
C17 C12 C13 C14 -4.0(6)
N2 C12 C13 N3 -3.6(7)
C17 C12 C13 N3 176.5(4)
O2 N3 C13 C14 179.6(4)
O1 N3 C13 C14 0.2(6)
O2 N3 C13 C12 -0.9(6)
O1 N3 C13 C12 179.7(4)
C12 C13 C14 C15 2.4(6)
N3 C13 C14 C15 -178.0(4)
C13 C14 C15 C16 0.7(7)
C13 C14 C15 N4 -178.5(4)
O3 N4 C15 C14 -5.5(7)
O4 N4 C15 C14 174.8(4)
O3 N4 C15 C16 175.3(5)
O4 N4 C15 C16 -4.4(7)
C14 C15 C16 C17 -2.0(7)
N4 C15 C16 C17 177.2(5)
C15 C16 C17 C12 0.3(8)
N2 C12 C17 C16 -177.3(5)
C13 C12 C17 C16 2.7(7)
